data_2017384
loop_
_publ_author_name
'Kanagasabapathy, Thanikasalam'
'Krishnaswamy, Panchanatheswaran'
'Ramasubbu, Jeyaraman'

_publ_section_title
;<i>rac</i>-5-Diphenylacetyl-2,2,4-trimethyl-2,3,4,5-tetrahydro-1,5-benzothiazepine
 and
 <i>rac</i>-5-formyl-2,2,4-trimethyl-2,3,4,5-tetrahydro-1,5-benzothiazepine
;
_journal_coeditor_code GD3302
_journal_issue 11
_journal_name_full 'Acta Crystallographica Section C'
_journal_page_first o579
_journal_page_last o582
_journal_paper_doi 10.1107/S0108270109036646
_journal_volume 65
_journal_year 2009
_chemical_formula_iupac 'C26 H27 N O S'
_chemical_formula_moiety 'C26 H27 N O S'
_chemical_formula_sum 'C26 H27 N O S'
_chemical_formula_weight 401.55
_chemical_name_common
;
</i>rac</i>-5-diphenylacetyl-2,3,4,5-tetrahydro-2,2,4-trimethyl-
1,5-benzothiazepine
;
_chemical_name_systematic
;
</i>rac</i>-5-diphenylacetyl-2,3,4,5-tetrahydro-2,2,4-trimethyl-
1,5-benzothiazepine
;
_space_group_IT_number 14
_symmetry_cell_setting monoclinic
_symmetry_space_group_name_Hall '-P 2ybc'
_symmetry_space_group_name_H-M 'P 1 21/c 1'
_atom_sites_solution_hydrogens geom
_atom_sites_solution_primary direct
_atom_sites_solution_secondary difmap
_cell_angle_alpha 90.00
_cell_angle_beta 93.2180(10)
_cell_angle_gamma 90.00
_cell_formula_units_Z 4
_cell_length_a 10.2731(2)
_cell_length_b 8.5637(2)
_cell_length_c 25.6968(6)
_cell_measurement_reflns_used 5164
_cell_measurement_temperature 296(2)
_cell_measurement_theta_max 27.47
_cell_measurement_theta_min 1.99
_cell_volume 2257.13(9)
_computing_cell_refinement
;
APEX2 (Bruker, 2004) and SAINT (Bruker, 2004)
;
_computing_data_collection 'APEX2 (Bruker, 2004)'
_computing_data_reduction
;
SAINT (Bruker, 2004) and XPREP (Bruker, 2004)
;
_computing_molecular_graphics 'PLATON (Spek, 2009)'
_computing_publication_material 'PLATON (Spek, 2009)'
_computing_structure_refinement 'SHELXL97 (Sheldrick, 2008)'
_computing_structure_solution 'SHELXS97 (Sheldrick, 2008)'
_diffrn_ambient_temperature 296(2)
_diffrn_measured_fraction_theta_full 0.999
_diffrn_measured_fraction_theta_max 0.999
_diffrn_measurement_device_type 'Bruker Kappa APEXII CCD area-detector'
_diffrn_measurement_method '\w and \f'
_diffrn_radiation_monochromator graphite
_diffrn_radiation_source 'fine-focus sealed tube'
_diffrn_radiation_type MoK\a
_diffrn_radiation_wavelength 0.71073
_diffrn_reflns_av_R_equivalents 0.0309
_diffrn_reflns_av_sigmaI/netI 0.0263
_diffrn_reflns_limit_h_max 13
_diffrn_reflns_limit_h_min -13
_diffrn_reflns_limit_k_max 11
_diffrn_reflns_limit_k_min -11
_diffrn_reflns_limit_l_max 33
_diffrn_reflns_limit_l_min -33
_diffrn_reflns_number 25865
_diffrn_reflns_theta_full 27.47
_diffrn_reflns_theta_max 27.47
_diffrn_reflns_theta_min 1.99
_diffrn_standards_decay_% 0
_diffrn_standards_number 0
_exptl_absorpt_coefficient_mu 0.159
_exptl_absorpt_correction_T_max 0.9968
_exptl_absorpt_correction_T_min 0.9537
_exptl_absorpt_correction_type multi-scan
_exptl_absorpt_process_details '(SADABS; Bruker, 1999)'
_exptl_crystal_colour colourless
_exptl_crystal_density_diffrn 1.182
_exptl_crystal_density_method 'not measured'
_exptl_crystal_description block
_exptl_crystal_F_000 856
_exptl_crystal_size_max 0.30
_exptl_crystal_size_mid 0.02
_exptl_crystal_size_min 0.02
_refine_diff_density_max 0.230
_refine_diff_density_min -0.310
_refine_ls_extinction_method none
_refine_ls_goodness_of_fit_ref 1.032
_refine_ls_hydrogen_treatment constr
_refine_ls_matrix_type full
_refine_ls_number_parameters 289
_refine_ls_number_reflns 5164
_refine_ls_number_restraints 0
_refine_ls_restrained_S_all 1.032
_refine_ls_R_factor_all 0.0660
_refine_ls_R_factor_gt 0.0420
_refine_ls_shift/su_max 0.002
_refine_ls_shift/su_mean 0.000
_refine_ls_structure_factor_coef Fsqd
_refine_ls_weighting_details 'calc w = 1/[\s^2^(Fo^2^)+(0.0492P)^2^+0.6041P] where P=(Fo^2^+2Fc^2^)/3'
_refine_ls_weighting_scheme calc
_refine_ls_wR_factor_gt 0.1019
_refine_ls_wR_factor_ref 0.1165
_reflns_number_gt 3691
_reflns_number_total 5164
_reflns_threshold_expression I>2\s(I)
_cod_data_source_file gd3302.cif
_cod_data_source_block I
_cod_original_sg_symbol_H-M 'P 21/c'
_cod_database_code 2017384
_cod_database_fobs_code 2017384

loop_
_symmetry_equiv_pos_as_xyz
'x, y, z'
'-x, y+1/2, -z+1/2'
'-x, -y, -z'
'x, -y-1/2, z-1/2'

loop_
_atom_site_type_symbol
_atom_site_label
_atom_site_fract_x
_atom_site_fract_y
_atom_site_fract_z
_atom_site_U_iso_or_equiv
_atom_site_adp_type
_atom_site_calc_flag
_atom_site_refinement_flags
_atom_site_occupancy
_atom_site_disorder_assembly
_atom_site_disorder_group
S S1 0.61879(4) 0.45627(6) 0.545728(16) 0.05420(15) Uani d . 1 . .
C C2 0.76961(16) 0.3829(2) 0.58029(7) 0.0552(4) Uani d . 1 . .
C C3 0.78578(15) 0.4393(2) 0.63653(6) 0.0492(4) Uani d . 1 . .
H H3A 0.8726 0.4046 0.6507 0.054(5) Uiso calc R 1 . .
H H3B 0.7871 0.5549 0.6359 0.049(5) Uiso calc R 1 . .
C C4 0.68630(14) 0.38945(19) 0.67477(6) 0.0423(4) Uani d . 1 . .
H H4 0.6879 0.2729 0.6769 0.053(5) Uiso calc R 1 . .
N N5 0.55296(11) 0.43732(14) 0.65701(5) 0.0365(3) Uani d . 1 . .
C C6 0.53633(13) 0.58931(16) 0.63496(6) 0.0360(3) Uani d . 1 . .
C C7 0.56790(14) 0.61383(18) 0.58361(6) 0.0407(3) Uani d . 1 . .
C C8 0.54873(17) 0.7613(2) 0.56202(7) 0.0554(4) Uani d . 1 . .
H H8 0.5693 0.7799 0.5270 0.060(5) Uiso calc R 1 . .
C C9 0.50015(19) 0.8807(2) 0.59104(8) 0.0635(5) Uani d . 1 . .
H H9 0.4851 0.9803 0.5756 0.082(7) Uiso calc R 1 . .
C C10 0.47323(18) 0.8571(2) 0.64216(8) 0.0596(5) Uani d . 1 . .
H H10 0.4420 0.9410 0.6622 0.075(6) Uiso calc R 1 . .
C C11 0.49158(16) 0.71154(19) 0.66451(7) 0.0468(4) Uani d . 1 . .
H H11 0.4736 0.6952 0.7000 0.049(5) Uiso calc R 1 . .
C C12 0.8838(2) 0.4421(5) 0.55077(10) 0.1070(11) Uani d . 1 . .
H H12A 0.8746 0.4061 0.5145 0.112(9) Uiso calc R 1 . .
H H12B 0.9654 0.4018 0.5672 0.105(8) Uiso calc R 1 . .
H H12C 0.8851 0.5565 0.5515 0.100(10) Uiso calc R 1 . .
C C13 0.7609(3) 0.2051(3) 0.57703(10) 0.0950(9) Uani d . 1 . .
H H13A 0.6871 0.1688 0.5964 0.157(15) Uiso calc R 1 . .
H H13B 0.8417 0.1591 0.5921 0.117(9) Uiso calc R 1 . .
H H13C 0.7481 0.1734 0.5405 0.114(9) Uiso calc R 1 . .
C C14 0.72028(19) 0.4528(3) 0.72886(7) 0.0631(5) Uani d . 1 . .
H H14A 0.6551 0.4177 0.7527 0.084(7) Uiso calc R 1 . .
H H14B 0.7213 0.5671 0.7277 0.094(8) Uiso calc R 1 . .
H H14C 0.8065 0.4144 0.7411 0.084(7) Uiso calc R 1 . .
C C15 0.45264(14) 0.33913(17) 0.66450(6) 0.0393(3) Uani d . 1 . .
O O16 0.46922(11) 0.21366(13) 0.68680(5) 0.0579(3) Uani d . 1 . .
C C17 0.31672(14) 0.39088(17) 0.64412(6) 0.0404(3) Uani d . 1 . .
H H17 0.3280 0.4755 0.6180 0.040(4) Uiso calc R 1 . .
C C20 0.24714(14) 0.25582(18) 0.61607(6) 0.0414(3) Uani d . 1 . .
C C21 0.24304(18) 0.2486(2) 0.56231(7) 0.0585(5) Uani d . 1 . .
H H21 0.2819 0.3295 0.5432 0.074(6) Uiso calc R 1 . .
C C22 0.1831(2) 0.1250(3) 0.53599(8) 0.0753(6) Uani d . 1 . .
H H22 0.1813 0.1214 0.4990 0.084(7) Uiso calc R 1 . .
C C23 0.1266(2) 0.0084(3) 0.56276(9) 0.0728(6) Uani d . 1 . .
H H23 0.0856 -0.0765 0.5446 0.092(7) Uiso calc R 1 . .
C C24 0.1292(2) 0.0140(2) 0.61597(9) 0.0680(5) Uani d . 1 . .
H H24 0.0896 -0.0672 0.6347 0.083(7) Uiso calc R 1 . .
C C25 0.18908(17) 0.1372(2) 0.64277(7) 0.0528(4) Uani d . 1 . .
H H25 0.1902 0.1400 0.6797 0.060(5) Uiso calc R 1 . .
C C30 0.24044(15) 0.45891(18) 0.68774(7) 0.0458(4) Uani d . 1 . .
C C31 0.14080(17) 0.5628(2) 0.67532(9) 0.0664(5) Uani d . 1 . .
H H31 0.1224 0.5920 0.6400 0.063(6) Uiso calc R 1 . .
C C32 0.0671(2) 0.6250(3) 0.71412(13) 0.0884(8) Uani d . 1 . .
H H32 -0.0018 0.6957 0.7052 0.103(8) Uiso calc R 1 . .
C C33 0.0937(2) 0.5846(3) 0.76502(12) 0.0907(9) Uani d . 1 . .
H H33 0.0432 0.6274 0.7914 0.114(9) Uiso calc R 1 . .
C C34 0.1922(3) 0.4833(3) 0.77798(10) 0.0857(7) Uani d . 1 . .
H H34 0.2106 0.4555 0.8134 0.141(12) Uiso calc R 1 . .
C C35 0.2657(2) 0.4208(2) 0.73952(8) 0.0653(5) Uani d . 1 . .
H H35 0.3346 0.3505 0.7489 0.081(7) Uiso calc R 1 . .

loop_
_atom_site_aniso_label
_atom_site_aniso_U_11
_atom_site_aniso_U_22
_atom_site_aniso_U_33
_atom_site_aniso_U_12
_atom_site_aniso_U_13
_atom_site_aniso_U_23
S1 0.0533(3) 0.0688(3) 0.0401(2) 0.0146(2) -0.00070(18) -0.0113(2)
C2 0.0441(9) 0.0723(12) 0.0499(10) 0.0150(8) 0.0079(7) -0.0033(9)
C3 0.0331(8) 0.0627(10) 0.0516(10) 0.0043(7) -0.0002(7) 0.0017(8)
C4 0.0366(8) 0.0465(9) 0.0433(8) 0.0046(7) -0.0014(6) 0.0002(7)
N5 0.0329(6) 0.0360(6) 0.0408(7) 0.0018(5) 0.0030(5) 0.0013(5)
C6 0.0317(7) 0.0347(7) 0.0417(8) -0.0016(6) 0.0025(6) -0.0017(6)
C7 0.0364(8) 0.0454(8) 0.0403(8) 0.0010(6) 0.0021(6) 0.0002(7)
C8 0.0575(10) 0.0569(10) 0.0522(10) 0.0004(8) 0.0076(8) 0.0141(8)
C9 0.0688(12) 0.0405(9) 0.0814(14) 0.0028(9) 0.0060(10) 0.0122(9)
C10 0.0651(12) 0.0386(9) 0.0758(13) 0.0042(8) 0.0097(10) -0.0083(9)
C11 0.0486(9) 0.0427(8) 0.0498(10) 0.0000(7) 0.0092(7) -0.0067(7)
C12 0.0555(14) 0.193(4) 0.0747(18) 0.0125(16) 0.0233(12) 0.0151(19)
C13 0.128(2) 0.0756(15) 0.0795(16) 0.0454(16) -0.0089(17) -0.0245(13)
C14 0.0592(11) 0.0847(15) 0.0444(10) 0.0084(10) -0.0054(8) -0.0043(9)
C15 0.0405(8) 0.0351(7) 0.0423(8) 0.0001(6) 0.0041(6) -0.0016(6)
O16 0.0522(7) 0.0408(6) 0.0799(9) -0.0012(5) -0.0035(6) 0.0160(6)
C17 0.0363(7) 0.0378(8) 0.0472(9) -0.0011(6) 0.0040(6) 0.0032(7)
C20 0.0347(7) 0.0451(8) 0.0445(9) 0.0020(6) 0.0032(6) -0.0020(7)
C21 0.0581(10) 0.0700(12) 0.0480(10) -0.0030(9) 0.0080(8) -0.0031(9)
C22 0.0767(14) 0.0955(16) 0.0535(12) -0.0035(13) 0.0027(10) -0.0241(12)
C23 0.0632(12) 0.0735(13) 0.0810(15) -0.0096(11) -0.0023(11) -0.0319(12)
C24 0.0652(12) 0.0560(11) 0.0828(15) -0.0178(10) 0.0046(11) -0.0073(10)
C25 0.0555(10) 0.0522(10) 0.0509(10) -0.0112(8) 0.0029(8) -0.0008(8)
C30 0.0376(8) 0.0384(8) 0.0617(10) -0.0071(6) 0.0067(7) -0.0091(7)
C31 0.0462(10) 0.0635(12) 0.0890(16) 0.0047(9) -0.0003(10) -0.0192(11)
C32 0.0472(11) 0.0796(15) 0.139(2) 0.0055(11) 0.0110(13) -0.0437(16)
C33 0.0712(15) 0.0931(18) 0.112(2) -0.0270(14) 0.0407(15) -0.0535(17)
C34 0.0990(18) 0.0853(16) 0.0759(17) -0.0210(15) 0.0321(14) -0.0238(13)
C35 0.0755(13) 0.0618(11) 0.0599(12) -0.0007(10) 0.0161(10) -0.0070(9)

loop_
_atom_type_symbol
_atom_type_description
_atom_type_scat_dispersion_real
_atom_type_scat_dispersion_imag
_atom_type_scat_source
C C 0.0033 0.0016 'International Tables Vol C Tables 4.2.6.8 and 6.1.1.4'
H H 0.0000 0.0000 'International Tables Vol C Tables 4.2.6.8 and 6.1.1.4'
N N 0.0061 0.0033 'International Tables Vol C Tables 4.2.6.8 and 6.1.1.4'
O O 0.0106 0.0060 'International Tables Vol C Tables 4.2.6.8 and 6.1.1.4'
S S 0.1246 0.1234 'International Tables Vol C Tables 4.2.6.8 and 6.1.1.4'

loop_
_geom_angle_atom_site_label_1
_geom_angle_atom_site_label_2
_geom_angle_atom_site_label_3
_geom_angle_site_symmetry_1
_geom_angle_site_symmetry_3
_geom_angle
_geom_angle_publ_flag
C7 S1 C2 . . 105.14(8) no
C12 C2 C3 . . 108.77(18) no
C12 C2 C13 . . 110.5(2) no
C3 C2 C13 . . 111.77(17) no
C12 C2 S1 . . 107.23(15) no
C3 C2 S1 . . 113.02(11) no
C13 C2 S1 . . 105.47(15) no
C4 C3 C2 . . 118.89(14) no
C4 C3 H3A . . 107.6 no
C2 C3 H3A . . 107.6 no
C4 C3 H3B . . 107.6 no
C2 C3 H3B . . 107.6 no
H3A C3 H3B . . 107.0 no
N5 C4 C14 . . 110.25(13) no
N5 C4 C3 . . 111.60(12) no
C14 C4 C3 . . 111.37(14) no
N5 C4 H4 . . 107.8 no
C14 C4 H4 . . 107.8 no
C3 C4 H4 . . 107.8 no
C15 N5 C6 . . 123.29(12) no
C15 N5 C4 . . 118.97(12) no
C6 N5 C4 . . 117.66(12) no
C11 C6 C7 . . 120.47(14) no
C11 C6 N5 . . 120.50(13) no
C7 C6 N5 . . 119.02(13) no
C8 C7 C6 . . 118.71(14) no
C8 C7 S1 . . 121.05(13) no
C6 C7 S1 . . 120.05(12) no
C9 C8 C7 . . 120.44(16) no
C9 C8 H8 . . 119.8 no
C7 C8 H8 . . 119.8 no
C10 C9 C8 . . 120.57(17) no
C10 C9 H9 . . 119.7 no
C8 C9 H9 . . 119.7 no
C9 C10 C11 . . 120.02(16) no
C9 C10 H10 . . 120.0 no
C11 C10 H10 . . 120.0 no
C10 C11 C6 . . 119.71(16) no
C10 C11 H11 . . 120.1 no
C6 C11 H11 . . 120.1 no
C2 C12 H12A . . 109.5 no
C2 C12 H12B . . 109.5 no
H12A C12 H12B . . 109.5 no
C2 C12 H12C . . 109.5 no
H12A C12 H12C . . 109.5 no
H12B C12 H12C . . 109.5 no
C2 C13 H13A . . 109.5 no
C2 C13 H13B . . 109.5 no
H13A C13 H13B . . 109.5 no
C2 C13 H13C . . 109.5 no
H13A C13 H13C . . 109.5 no
H13B C13 H13C . . 109.5 no
C4 C14 H14A . . 109.5 no
C4 C14 H14B . . 109.5 no
H14A C14 H14B . . 109.5 no
C4 C14 H14C . . 109.5 no
H14A C14 H14C . . 109.5 no
H14B C14 H14C . . 109.5 no
O16 C15 N5 . . 121.66(14) no
O16 C15 C17 . . 120.98(13) no
N5 C15 C17 . . 117.37(13) no
C30 C17 C20 . . 113.16(12) no
C30 C17 C15 . . 110.93(13) no
C20 C17 C15 . . 109.76(12) no
C30 C17 H17 . . 107.6 no
C20 C17 H17 . . 107.6 no
C15 C17 H17 . . 107.6 no
C25 C20 C21 . . 118.33(15) no
C25 C20 C17 . . 121.97(14) no
C21 C20 C17 . . 119.70(15) no
C20 C21 C22 . . 120.74(19) no
C20 C21 H21 . . 119.6 no
C22 C21 H21 . . 119.6 no
C23 C22 C21 . . 120.39(19) no
C23 C22 H22 . . 119.8 no
C21 C22 H22 . . 119.8 no
C22 C23 C24 . . 119.65(19) no
C22 C23 H23 . . 120.2 no
C24 C23 H23 . . 120.2 no
C23 C24 C25 . . 120.49(19) no
C23 C24 H24 . . 119.8 no
C25 C24 H24 . . 119.8 no
C20 C25 C24 . . 120.40(17) no
C20 C25 H25 . . 119.8 no
C24 C25 H25 . . 119.8 no
C31 C30 C35 . . 118.18(18) no
C31 C30 C17 . . 118.89(17) no
C35 C30 C17 . . 122.93(16) no
C30 C31 C32 . . 120.5(2) no
C30 C31 H31 . . 119.8 no
C32 C31 H31 . . 119.8 no
C33 C32 C31 . . 120.1(2) no
C33 C32 H32 . . 119.9 no
C31 C32 H32 . . 119.9 no
C34 C33 C32 . . 120.1(2) no
C34 C33 H33 . . 119.9 no
C32 C33 H33 . . 119.9 no
C33 C34 C35 . . 120.0(3) no
C33 C34 H34 . . 120.0 no
C35 C34 H34 . . 120.0 no
C30 C35 C34 . . 121.1(2) no
C30 C35 H35 . . 119.5 no
C34 C35 H35 . . 119.5 no

loop_
_geom_bond_atom_site_label_1
_geom_bond_atom_site_label_2
_geom_bond_site_symmetry_2
_geom_bond_distance
_geom_bond_publ_flag
S1 C7 . 1.7603(16) no
S1 C2 . 1.8518(18) no
C2 C12 . 1.519(3) no
C2 C3 . 1.524(2) no
C2 C13 . 1.527(3) no
C3 C4 . 1.518(2) no
C3 H3A . 0.9900 no
C3 H3B . 0.9900 no
C4 N5 . 1.4773(18) no
C4 C14 . 1.514(2) no
C4 H4 . 1.0000 no
N5 C15 . 1.3522(19) no
N5 C6 . 1.4260(18) no
C6 C11 . 1.387(2) no
C6 C7 . 1.392(2) no
C7 C8 . 1.389(2) no
C8 C9 . 1.375(3) no
C8 H8 . 0.9500 no
C9 C10 . 1.373(3) no
C9 H9 . 0.9500 no
C10 C11 . 1.381(2) no
C10 H10 . 0.9500 no
C11 H11 . 0.9500 no
C12 H12A . 0.9800 no
C12 H12B . 0.9800 no
C12 H12C . 0.9800 no
C13 H13A . 0.9800 no
C13 H13B . 0.9800 no
C13 H13C . 0.9800 no
C14 H14A . 0.9800 no
C14 H14B . 0.9800 no
C14 H14C . 0.9800 no
C15 O16 . 1.2251(18) no
C15 C17 . 1.529(2) no
C17 C30 . 1.519(2) no
C17 C20 . 1.520(2) no
C17 H17 . 1.0000 no
C20 C25 . 1.380(2) no
C20 C21 . 1.381(2) no
C21 C22 . 1.383(3) no
C21 H21 . 0.9500 no
C22 C23 . 1.361(3) no
C22 H22 . 0.9500 no
C23 C24 . 1.367(3) no
C23 H23 . 0.9500 no
C24 C25 . 1.385(3) no
C24 H24 . 0.9500 no
C25 H25 . 0.9500 no
C30 C31 . 1.380(3) no
C30 C35 . 1.381(3) no
C31 C32 . 1.391(3) no
C31 H31 . 0.9500 no
C32 C33 . 1.366(4) no
C32 H32 . 0.9500 no
C33 C34 . 1.360(4) no
C33 H33 . 0.9500 no
C34 C35 . 1.385(3) no
C34 H34 . 0.9500 no
C35 H35 . 0.9500 no

loop_
_geom_hbond_atom_site_label_D
_geom_hbond_atom_site_label_H
_geom_hbond_atom_site_label_A
_geom_hbond_site_symmetry_D
_geom_hbond_site_symmetry_H
_geom_hbond_site_symmetry_A
_geom_hbond_distance_DH
_geom_hbond_distance_HA
_geom_hbond_distance_DA
_geom_hbond_angle_DHA
_geom_hbond_publ_flag
C10 H10 O16 . . 1_565 0.95 2.43 3.263(2) 146 y

loop_
_geom_torsion_atom_site_label_1
_geom_torsion_atom_site_label_2
_geom_torsion_atom_site_label_3
_geom_torsion_atom_site_label_4
_geom_torsion_site_symmetry_1
_geom_torsion_site_symmetry_2
_geom_torsion_site_symmetry_3
_geom_torsion_site_symmetry_4
_geom_torsion
_geom_torsion_publ_flag
C7 S1 C2 C12 . . . . -102.85(18) no
C7 S1 C2 C3 . . . . 17.01(15) no
C7 S1 C2 C13 . . . . 139.41(15) no
C12 C2 C3 C4 . . . . -177.45(19) no
C13 C2 C3 C4 . . . . -55.2(2) no
S1 C2 C3 C4 . . . . 63.58(19) no
C2 C3 C4 N5 . . . . -57.90(19) no
C2 C3 C4 C14 . . . . 178.41(15) no
C14 C4 N5 C15 . . . . -94.37(17) no
C3 C4 N5 C15 . . . . 141.30(14) no
C14 C4 N5 C6 . . . . 82.64(17) no
C3 C4 N5 C6 . . . . -41.69(18) no
C15 N5 C6 C11 . . . . 76.69(19) no
C4 N5 C6 C11 . . . . -100.19(16) no
C15 N5 C6 C7 . . . . -104.45(16) no
C4 N5 C6 C7 . . . . 78.68(17) no
C11 C6 C7 C8 . . . . -2.5(2) no
N5 C6 C7 C8 . . . . 178.59(14) no
C11 C6 C7 S1 . . . . -177.62(12) no
N5 C6 C7 S1 . . . . 3.51(19) no
C2 S1 C7 C8 . . . . 123.90(14) no
C2 S1 C7 C6 . . . . -61.14(14) no
C6 C7 C8 C9 . . . . 0.3(3) no
S1 C7 C8 C9 . . . . 175.37(14) no
C7 C8 C9 C10 . . . . 1.8(3) no
C8 C9 C10 C11 . . . . -1.7(3) no
C9 C10 C11 C6 . . . . -0.5(3) no
C7 C6 C11 C10 . . . . 2.6(2) no
N5 C6 C11 C10 . . . . -178.53(15) no
C6 N5 C15 O16 . . . . -174.91(14) no
C4 N5 C15 O16 . . . . 1.9(2) no
C6 N5 C15 C17 . . . . 5.0(2) no
C4 N5 C15 C17 . . . . -178.22(12) no
O16 C15 C17 C30 . . . . 80.76(18) no
N5 C15 C17 C30 . . . . -99.09(15) no
O16 C15 C17 C20 . . . . -45.02(19) no
N5 C15 C17 C20 . . . . 135.12(14) no
C30 C17 C20 C25 . . . . -45.4(2) no
C15 C17 C20 C25 . . . . 79.11(18) no
C30 C17 C20 C21 . . . . 135.76(16) no
C15 C17 C20 C21 . . . . -99.73(17) no
C25 C20 C21 C22 . . . . -0.5(3) no
C17 C20 C21 C22 . . . . 178.42(17) no
C20 C21 C22 C23 . . . . 0.2(3) no
C21 C22 C23 C24 . . . . 0.1(3) no
C22 C23 C24 C25 . . . . -0.2(3) no
C21 C20 C25 C24 . . . . 0.4(3) no
C17 C20 C25 C24 . . . . -178.47(16) no
C23 C24 C25 C20 . . . . -0.1(3) no
C20 C17 C30 C31 . . . . -80.54(18) no
C15 C17 C30 C31 . . . . 155.59(15) no
C20 C17 C30 C35 . . . . 99.04(18) no
C15 C17 C30 C35 . . . . -24.8(2) no
C35 C30 C31 C32 . . . . -0.9(3) no
C17 C30 C31 C32 . . . . 178.69(17) no
C30 C31 C32 C33 . . . . 0.6(3) no
C31 C32 C33 C34 . . . . 0.0(4) no
C32 C33 C34 C35 . . . . -0.1(4) no
C31 C30 C35 C34 . . . . 0.8(3) no
C17 C30 C35 C34 . . . . -178.80(17) no
C33 C34 C35 C30 . . . . -0.3(3) no
